data_1549532
loop_
_publ_author_name
'K\"oferstein, Roberto'
'Robl, Christian'

_publ_section_title
;
 Synthesis, Crystal Structure, and Hydrogen Bonding of
 \m-Hydroxo-\m-peroxo-bis[bis(ethylenediamine)cobalt(III)] Squarate
;
_journal_issue 7
_journal_name_full 'Zeitschrift f\"ur anorganische und allgemeine Chemie'
_journal_page_first 560
_journal_paper_doi 10.1002/zaac.201600080
_journal_volume 642
_journal_year 2016
_chemical_formula_sum 'C14 H41 Co2 N8 O13'
_chemical_formula_weight 647.41
_chemical_name_systematic
; 
 ? 
;
_space_group_IT_number 2
_symmetry_space_group_name_Hall '-P 1'
_symmetry_space_group_name_H-M 'P -1'
_atom_sites_solution_hydrogens geom
_atom_sites_solution_primary direct
_atom_sites_solution_secondary difmap
_audit_creation_method SHELXL
_cell_angle_alpha 100.282(5)
_cell_angle_beta 94.515(7)
_cell_angle_gamma 95.596(6)
_cell_formula_units_Z 2
_cell_length_a 8.0020(8)
_cell_length_b 12.2548(7)
_cell_length_c 14.0384(9)
_cell_measurement_temperature 293(2)
_cell_volume 1341.57(18)
_computing_structure_refinement 'SHELXL-93 (Sheldrick, 1993)'
_computing_structure_solution 'SHELXS-86 (Sheldrick, 1990)'
_diffrn_ambient_temperature 293(2)
_diffrn_radiation_monochromator graphite
_diffrn_radiation_source 'fine-focus sealed tube'
_diffrn_radiation_type MoK\a
_diffrn_radiation_wavelength 0.71073
_diffrn_reflns_av_R_equivalents 0.0137
_diffrn_reflns_av_sigmaI/netI 0.0261
_diffrn_reflns_limit_h_max 9
_diffrn_reflns_limit_h_min -1
_diffrn_reflns_limit_k_max 14
_diffrn_reflns_limit_k_min -14
_diffrn_reflns_limit_l_max 16
_diffrn_reflns_limit_l_min -16
_diffrn_reflns_number 5821
_diffrn_reflns_theta_max 25.00
_diffrn_reflns_theta_min 2.03
_exptl_absorpt_coefficient_mu 1.310
_exptl_crystal_density_diffrn 1.603
_exptl_crystal_F_000 678
_refine_diff_density_max 0.697
_refine_diff_density_min -0.457
_refine_diff_density_rms 0.060
_refine_ls_extinction_method none
_refine_ls_goodness_of_fit_all 1.706
_refine_ls_goodness_of_fit_obs 1.776
_refine_ls_matrix_type full
_refine_ls_number_parameters 364
_refine_ls_number_reflns 4561
_refine_ls_number_restraints 0
_refine_ls_restrained_S_all 1.689
_refine_ls_restrained_S_obs 1.776
_refine_ls_R_factor_all 0.0409
_refine_ls_R_factor_obs 0.0345
_refine_ls_shift/esd_max -0.008
_refine_ls_shift/esd_mean 0.000
_refine_ls_structure_factor_coef Fsqd
_refine_ls_weighting_details 'w=1/[\s^2^(Fo^2^)+(0.0000P)^2^+0.5000P] where P=(Fo^2^+2Fc^2^)/3'
_refine_ls_weighting_scheme calc
_refine_ls_wR_factor_all 0.0679
_refine_ls_wR_factor_obs 0.0665
_reflns_number_observed 4139
_reflns_number_total 4715
_reflns_observed_criterion >2sigma(I)
_cod_data_source_file Co2enq4_neu.cif
_cod_data_source_block coquen2
_cod_depositor_comments
;
The following automatic conversions were performed:

'_refine_ls_weighting_scheme' value 'calc
w=1/[\s^2^(Fo^2^)+(0.0000P)^2^+0.5000P] where P=(Fo^2^+2Fc^2^)/3' was
changed to 'calc'. A new data item '_refine_ls_weighting_details' was
created with the value set to
'w=1/[\s^2^(Fo^2^)+(0.0000P)^2^+0.5000P] where P=(Fo^2^+2Fc^2^)/3'.

Automatic conversion script
Id: cif_fix_values 5642 2017-10-24 12:04:52Z antanas 
;
_cod_original_cell_volume 1341.6(2)
_cod_database_code 1549532

loop_
_symmetry_equiv_pos_as_xyz
'x, y, z'
'-x, -y, -z'

loop_
_atom_site_aniso_label
_atom_site_aniso_U_11
_atom_site_aniso_U_22
_atom_site_aniso_U_33
_atom_site_aniso_U_23
_atom_site_aniso_U_13
_atom_site_aniso_U_12
Co1 0.0253(2) 0.0253(2) 0.0248(2) 0.0029(2) -0.0008(2) 0.0037(2)
Co2 0.0285(2) 0.0254(2) 0.0210(2) 0.00280(15) 0.0040(2) 0.0032(2)
C1 0.036(2) 0.051(2) 0.049(2) 0.027(2) 0.017(2) 0.015(2)
C2 0.037(2) 0.041(2) 0.054(2) 0.021(2) 0.014(2) 0.008(2)
C3 0.038(2) 0.044(2) 0.032(2) 0.0054(14) 0.0003(14) 0.0079(15)
C4 0.032(2) 0.050(2) 0.032(2) 0.0071(14) -0.0017(14) 0.002(2)
C5 0.035(2) 0.046(2) 0.031(2) 0.0089(14) -0.0046(14) -0.0014(15)
C6 0.035(2) 0.042(2) 0.030(2) 0.0075(14) -0.0045(14) 0.0018(15)
C7 0.058(3) 0.091(3) 0.086(3) 0.054(3) 0.011(2) -0.004(2)
C8 0.062(3) 0.081(3) 0.058(2) 0.041(2) 0.005(2) -0.007(2)
C9 0.032(2) 0.046(2) 0.039(2) -0.0015(15) 0.0013(14) 0.0133(15)
C10 0.040(2) 0.040(2) 0.033(2) -0.0030(14) 0.0021(14) 0.0103(15)
C11 0.046(2) 0.049(2) 0.041(2) -0.009(2) 0.001(2) -0.011(2)
C12 0.053(2) 0.055(2) 0.028(2) -0.0076(15) 0.001(2) -0.003(2)
C13 0.036(2) 0.046(2) 0.049(2) 0.008(2) -0.002(2) 0.014(2)
C14 0.055(2) 0.042(2) 0.039(2) 0.0140(15) -0.003(2) 0.014(2)
N1 0.0324(14) 0.0346(14) 0.0383(14) 0.0092(11) 0.0025(12) 0.0012(11)
N2 0.048(2) 0.0339(14) 0.0368(14) 0.0088(12) -0.0038(13) 0.0085(13)
N3 0.0274(13) 0.0363(14) 0.0285(12) 0.0004(10) -0.0030(10) 0.0030(11)
N4 0.0348(14) 0.0305(13) 0.0348(14) -0.0012(11) -0.0045(11) 0.0073(11)
N5 0.0345(14) 0.0338(14) 0.0279(13) 0.0053(11) 0.0040(11) -0.0003(11)
N6 0.043(2) 0.0296(13) 0.0291(13) 0.0020(10) 0.0095(12) 0.0037(12)
N7 0.0340(14) 0.0335(14) 0.0279(13) 0.0030(10) 0.0036(11) 0.0062(11)
N8 0.042(2) 0.0313(13) 0.0319(13) 0.0073(11) 0.0080(12) 0.0073(12)
O1 0.085(2) 0.096(2) 0.082(2) 0.066(2) 0.054(2) 0.049(2)
O2 0.079(2) 0.0410(15) 0.094(2) 0.0113(14) 0.041(2) 0.0103(14)
O3 0.054(2) 0.092(2) 0.0287(12) 0.0046(12) 0.0042(11) 0.0077(15)
O4 0.0351(14) 0.090(2) 0.0483(14) 0.0120(14) -0.0007(11) -0.0086(13)
O5 0.0419(14) 0.092(2) 0.0275(12) 0.0135(12) -0.0037(10) -0.0174(13)
O6 0.0419(14) 0.081(2) 0.0370(13) 0.0113(12) -0.0067(11) -0.0175(13)
O7 0.0323(11) 0.0266(10) 0.0240(10) 0.0018(8) -0.0033(8) 0.0015(9)
O8 0.0368(11) 0.0259(10) 0.0240(10) 0.0019(8) 0.0066(9) 0.0013(9)
O9 0.0341(12) 0.0274(10) 0.0224(10) 0.0037(8) 0.0012(9) 0.0036(9)
OW1 0.065(2) 0.052(2) 0.053(2) -0.0139(13) 0.0307(14) -0.0133(14)
OW2 0.100(3) 0.056(2) 0.081(3) 0.021(2) 0.021(2) 0.016(2)
OW3 0.081(2) 0.054(2) 0.065(2) -0.0227(14) -0.019(2) 0.025(2)
OW4 0.074(3) 0.087(3) 0.107(3) -0.013(2) -0.019(2) 0.010(2)

loop_
_atom_site_label
_atom_site_type_symbol
_atom_site_fract_x
_atom_site_fract_y
_atom_site_fract_z
_atom_site_U_iso_or_equiv
_atom_site_thermal_displace_type
_atom_site_occupancy
_atom_site_calc_flag
_atom_site_refinement_flags
_atom_site_disorder_group
Co1 Co 0.41225(5) 0.97739(3) 0.79213(3) 0.02549(10) Uani 1 d . .
Co2 Co 0.41503(5) 0.70803(3) 0.74973(3) 0.02505(10) Uani 1 d . .
C1 C 0.0419(4) 0.5253(3) 0.9398(2) 0.0418(8) Uani 1 d . .
C2 C 0.0218(4) 0.4199(3) 0.9724(2) 0.0418(8) Uani 1 d . .
C3 C 0.0872(4) 0.2030(3) 0.5645(2) 0.0383(7) Uani 1 d . .
C4 C -0.0357(4) 0.1610(3) 0.4789(2) 0.0389(8) Uani 1 d . .
C5 C 0.0958(4) 0.1828(3) 0.4166(2) 0.0378(7) Uani 1 d . .
C6 C 0.2162(4) 0.2264(3) 0.5005(2) 0.0365(7) Uani 1 d . .
C7 C 0.6694(5) 1.1018(4) 0.7155(3) 0.0743(13) Uani 1 d . .
H1 H 0.6727(5) 1.1767(4) 0.7530(3) 0.063(3) Uiso 1 calc R .
H2 H 0.7742(5) 1.0964(4) 0.6855(3) 0.063(3) Uiso 1 calc R .
C8 C 0.5296(5) 1.0808(4) 0.6414(3) 0.0645(11) Uani 1 d . .
H3 H 0.5457(5) 1.0170(4) 0.5925(3) 0.063(3) Uiso 1 calc R .
H4 H 0.5253(5) 1.1449(4) 0.6100(3) 0.063(3) Uiso 1 calc R .
C9 C 0.1089(4) 1.0415(3) 0.8630(2) 0.0398(8) Uani 1 d . .
H5 H 0.0071(4) 1.0183(3) 0.8907(2) 0.063(3) Uiso 1 calc R .
H6 H 0.0829(4) 1.0938(3) 0.8211(2) 0.063(3) Uiso 1 calc R .
C10 C 0.2458(4) 1.0942(3) 0.9421(2) 0.0388(7) Uani 1 d . .
H7 H 0.2191(4) 1.1665(3) 0.9737(2) 0.063(3) Uiso 1 calc R .
H8 H 0.2566(4) 1.0473(3) 0.9905(2) 0.063(3) Uiso 1 calc R .
C11 C 0.1512(4) 0.5704(3) 0.6267(2) 0.0489(9) Uani 1 d . .
H9 H 0.0391(4) 0.5651(3) 0.5932(2) 0.063(3) Uiso 1 calc R .
H10 H 0.1649(4) 0.5003(3) 0.6477(2) 0.063(3) Uiso 1 calc R .
C12 C 0.2824(4) 0.5947(3) 0.5605(2) 0.0479(9) Uani 1 d . .
H11 H 0.2859(4) 0.5298(3) 0.5100(2) 0.063(3) Uiso 1 calc R .
H12 H 0.2557(4) 0.6566(3) 0.5297(2) 0.063(3) Uiso 1 calc R .
C13 C 0.7253(4) 0.6519(3) 0.8287(2) 0.0436(8) Uani 1 d . .
H13 H 0.8248(4) 0.6802(3) 0.8736(2) 0.063(3) Uiso 1 calc R .
H14 H 0.7567(4) 0.5978(3) 0.7758(2) 0.063(3) Uiso 1 calc R .
C14 C 0.5899(4) 0.5991(3) 0.8800(2) 0.0448(8) Uani 1 d . .
H15 H 0.6210(4) 0.5294(3) 0.8956(2) 0.063(3) Uiso 1 calc R .
H16 H 0.5739(4) 0.6485(3) 0.9399(2) 0.063(3) Uiso 1 calc R .
N1 N 0.6517(3) 1.0199(2) 0.7802(2) 0.0350(6) Uani 1 d . .
H17 H 0.7051(3) 1.0496(2) 0.8393(2) 0.050(3) Uiso 1 calc R .
H18 H 0.7000(3) 0.9589(2) 0.7560(2) 0.050(3) Uiso 1 calc R .
N2 N 0.3685(3) 1.0585(2) 0.6832(2) 0.0395(6) Uani 1 d . .
H19 H 0.2919(3) 1.0169(2) 0.6373(2) 0.050(3) Uiso 1 calc R .
H20 H 0.3277(3) 1.1232(2) 0.7053(2) 0.050(3) Uiso 1 calc R .
N3 N 0.1758(3) 0.9438(2) 0.8074(2) 0.0318(6) Uani 1 d . .
H21 H 0.1172(3) 0.9238(2) 0.7484(2) 0.050(3) Uiso 1 calc R .
H22 H 0.1625(3) 0.8860(2) 0.8387(2) 0.050(3) Uiso 1 calc R .
N4 N 0.4050(3) 1.1066(2) 0.8961(2) 0.0345(6) Uani 1 d . .
H23 H 0.4935(3) 1.1118(2) 0.9410(2) 0.050(3) Uiso 1 calc R .
H24 H 0.4116(3) 1.1696(2) 0.8713(2) 0.050(3) Uiso 1 calc R .
N5 N 0.1738(3) 0.6634(2) 0.7117(2) 0.0324(6) Uani 1 d . .
H25 H 0.1244(3) 0.6416(2) 0.7617(2) 0.050(3) Uiso 1 calc R .
H26 H 0.1246(3) 0.7218(2) 0.6964(2) 0.050(3) Uiso 1 calc R .
N6 N 0.4477(3) 0.6232(2) 0.6197(2) 0.0340(6) Uani 1 d . .
H27 H 0.5186(3) 0.6646(2) 0.5899(2) 0.050(3) Uiso 1 calc R .
H28 H 0.4935(3) 0.5603(2) 0.6261(2) 0.050(3) Uiso 1 calc R .
N7 N 0.6537(3) 0.7445(2) 0.7907(2) 0.0320(6) Uani 1 d . .
H29 H 0.7082(3) 0.7589(2) 0.7398(2) 0.050(3) Uiso 1 calc R .
H30 H 0.6696(3) 0.8064(2) 0.8372(2) 0.050(3) Uiso 1 calc R .
N8 N 0.4335(3) 0.5790(2) 0.8129(2) 0.0345(6) Uani 1 d . .
H31 H 0.3435(3) 0.5684(2) 0.8461(2) 0.050(3) Uiso 1 calc R .
H32 H 0.4360(3) 0.5172(2) 0.7677(2) 0.050(3) Uiso 1 calc R .
O1 O 0.0897(4) 0.5536(2) 0.8640(2) 0.0767(9) Uani 1 d . .
O2 O 0.0502(4) 0.3230(2) 0.9382(2) 0.0697(8) Uani 1 d . .
O3 O 0.0831(3) 0.2153(2) 0.6546(2) 0.0592(7) Uani 1 d . .
O4 O -0.1882(3) 0.1264(2) 0.4642(2) 0.0594(7) Uani 1 d . .
O5 O 0.1000(3) 0.1716(2) 0.32546(15) 0.0555(7) Uani 1 d . .
O6 O 0.3664(3) 0.2684(2) 0.5121(2) 0.0556(7) Uani 1 d . .
O7 O 0.4697(2) 0.89764(15) 0.88963(13) 0.0285(4) Uani 1 d . .
O8 O 0.3687(2) 0.78846(15) 0.86951(13) 0.0292(4) Uani 1 d . .
O9 O 0.4179(3) 0.8431(2) 0.69864(13) 0.0281(4) Uani 1 d . .
OW1 O 0.1935(4) 0.8394(2) 1.0289(2) 0.0596(8) Uani 1 d . .
OW2 O 0.3190(5) 1.3119(3) 0.8261(3) 0.0767(11) Uani 1 d . .
OW3 O 0.4587(4) 0.5934(2) 0.3354(2) 0.0710(10) Uani 1 d . .
OW4 O 0.1314(5) 0.6237(3) 0.2867(3) 0.0944(12) Uani 1 d . .
H33 H 0.3502(50) 0.8391(34) 0.6544(29) 0.077(5) Uiso 1 d . .
H34 H 0.2421(53) 0.8116(35) 0.9868(30) 0.077(5) Uiso 1 d . .
H35 H 0.1184(53) 0.7875(34) 1.0401(29) 0.077(5) Uiso 1 d . .
H36 H 0.2761(66) 1.3177(44) 0.7836(33) 0.077(5) Uiso 1 d . .
H37 H 0.4069(56) 1.3281(42) 0.8537(35) 0.077(5) Uiso 1 d . .
H38 H 0.3648(54) 0.6097(36) 0.3261(32) 0.077(5) Uiso 1 d . .
H39 H 0.5068(55) 0.6371(36) 0.3746(31) 0.077(5) Uiso 1 d . .
H40 H 0.1691(54) 0.6886(35) 0.2545(30) 0.077(5) Uiso 1 d . .
H41 H 0.0669(58) 0.5932(39) 0.2511(33) 0.077(5) Uiso 1 d . .

loop_
_atom_type_symbol
_atom_type_description
_atom_type_scat_dispersion_real
_atom_type_scat_dispersion_imag
_atom_type_scat_source
C C 0.0033 0.0016 'International Tables Vol C Tables 4.2.6.8 and 6.1.1.4'
H H 0.0000 0.0000 'International Tables Vol C Tables 4.2.6.8 and 6.1.1.4'
N N 0.0061 0.0033 'International Tables Vol C Tables 4.2.6.8 and 6.1.1.4'
O O 0.0106 0.0060 'International Tables Vol C Tables 4.2.6.8 and 6.1.1.4'
Co Co 0.3494 0.9721 'International Tables Vol C Tables 4.2.6.8 and 6.1.1.4'

loop_
_geom_angle_atom_site_label_1
_geom_angle_atom_site_label_2
_geom_angle_atom_site_label_3
_geom_angle
_geom_angle_site_symmetry_1
_geom_angle_site_symmetry_3
O7 Co1 O9 87.99(8) . .
O7 Co1 N3 90.04(9) . .
O9 Co1 N3 93.43(9) . .
O7 Co1 N4 87.39(9) . .
O9 Co1 N4 175.14(10) . .
N3 Co1 N4 85.06(10) . .
O7 Co1 N1 90.87(9) . .
O9 Co1 N1 89.61(10) . .
N3 Co1 N1 176.86(10) . .
N4 Co1 N1 91.98(11) . .
O7 Co1 N2 175.15(10) . .
O9 Co1 N2 89.28(9) . .
N3 Co1 N2 94.13(11) . .
N4 Co1 N2 95.43(10) . .
N1 Co1 N2 85.10(11) . .
O8 Co2 O9 88.72(8) . .
O8 Co2 N7 89.06(9) . .
O9 Co2 N7 89.14(9) . .
O8 Co2 N8 87.97(9) . .
O9 Co2 N8 173.37(10) . .
N7 Co2 N8 85.07(10) . .
O8 Co2 N5 90.89(9) . .
O9 Co2 N5 94.18(9) . .
N7 Co2 N5 176.68(10) . .
N8 Co2 N5 91.61(10) . .
O8 Co2 N6 176.07(10) . .
O9 Co2 N6 90.33(9) . .
N7 Co2 N6 94.74(10) . .
N8 Co2 N6 93.36(10) . .
N5 Co2 N6 85.37(10) . .
O1 C1 C2 133.5(3) . .
O1 C1 C2 136.2(3) . 2_567
C2 C1 C2 90.3(3) . 2_567
O2 C2 C1 134.3(3) . .
O2 C2 C1 135.9(3) . 2_567
C1 C2 C1 89.7(3) . 2_567
O3 C3 C6 134.8(3) . .
O3 C3 C4 135.3(3) . .
C6 C3 C4 89.9(2) . .
O4 C4 C5 134.5(3) . .
O4 C4 C3 136.3(3) . .
C5 C4 C3 89.1(2) . .
O5 C5 C6 134.8(3) . .
O5 C5 C4 133.9(3) . .
C6 C5 C4 91.2(2) . .
O6 C6 C5 134.5(3) . .
O6 C6 C3 135.7(3) . .
C5 C6 C3 89.8(2) . .
C8 C7 N1 109.8(3) . .
C8 C7 H1 109.7(3) . .
N1 C7 H1 109.7(2) . .
C8 C7 H2 109.7(2) . .
N1 C7 H2 109.7(2) . .
H1 C7 H2 108.2 . .
C7 C8 N2 111.0(3) . .
C7 C8 H3 109.4(3) . .
N2 C8 H3 109.4(2) . .
C7 C8 H4 109.4(2) . .
N2 C8 H4 109.4(2) . .
H3 C8 H4 108.0 . .
N3 C9 C10 105.9(2) . .
N3 C9 H5 110.5(2) . .
C10 C9 H5 110.5(2) . .
N3 C9 H6 110.5(2) . .
C10 C9 H6 110.5(2) . .
H5 C9 H6 108.7 . .
N4 C10 C9 107.5(2) . .
N4 C10 H7 110.22(15) . .
C9 C10 H7 110.2(2) . .
N4 C10 H8 110.2(2) . .
C9 C10 H8 110.2(2) . .
H7 C10 H8 108.5 . .
N5 C11 C12 107.3(3) . .
N5 C11 H9 110.2(2) . .
C12 C11 H9 110.2(2) . .
N5 C11 H10 110.2(2) . .
C12 C11 H10 110.2(2) . .
H9 C11 H10 108.5 . .
N6 C12 C11 108.0(3) . .
N6 C12 H11 110.1(2) . .
C11 C12 H11 110.1(2) . .
N6 C12 H12 110.1(2) . .
C11 C12 H12 110.1(2) . .
H11 C12 H12 108.4 . .
N7 C13 C14 106.6(2) . .
N7 C13 H13 110.4(2) . .
C14 C13 H13 110.4(2) . .
N7 C13 H14 110.4(2) . .
C14 C13 H14 110.4(2) . .
H13 C13 H14 108.6 . .
N8 C14 C13 106.9(2) . .
N8 C14 H15 110.3(2) . .
C13 C14 H15 110.3(2) . .
N8 C14 H16 110.3(2) . .
C13 C14 H16 110.3(2) . .
H15 C14 H16 108.6 . .
C7 N1 Co1 110.3(2) . .
C7 N1 H17 109.6(2) . .
Co1 N1 H17 109.59(7) . .
C7 N1 H18 109.6(2) . .
Co1 N1 H18 109.59(7) . .
H17 N1 H18 108.1 . .
C8 N2 Co1 108.1(2) . .
C8 N2 H19 110.1(2) . .
Co1 N2 H19 110.07(7) . .
C8 N2 H20 110.1(2) . .
Co1 N2 H20 110.07(7) . .
H19 N2 H20 108.4 . .
C9 N3 Co1 111.0(2) . .
C9 N3 H21 109.44(15) . .
Co1 N3 H21 109.44(7) . .
C9 N3 H22 109.4(2) . .
Co1 N3 H22 109.44(7) . .
H21 N3 H22 108.0 . .
C10 N4 Co1 109.7(2) . .
C10 N4 H23 109.73(15) . .
Co1 N4 H23 109.73(7) . .
C10 N4 H24 109.7(2) . .
Co1 N4 H24 109.73(7) . .
H23 N4 H24 108.2 . .
C11 N5 Co2 109.6(2) . .
C11 N5 H25 109.8(2) . .
Co2 N5 H25 109.76(7) . .
C11 N5 H26 109.8(2) . .
Co2 N5 H26 109.76(7) . .
H25 N5 H26 108.2 . .
C12 N6 Co2 109.2(2) . .
C12 N6 H27 109.8(2) . .
Co2 N6 H27 109.83(7) . .
C12 N6 H28 109.8(2) . .
Co2 N6 H28 109.83(7) . .
H27 N6 H28 108.3 . .
C13 N7 Co2 111.4(2) . .
C13 N7 H29 109.3(2) . .
Co2 N7 H29 109.34(7) . .
C13 N7 H30 109.3(2) . .
Co2 N7 H30 109.34(7) . .
H29 N7 H30 108.0 . .
C14 N8 Co2 109.1(2) . .
C14 N8 H31 109.9(2) . .
Co2 N8 H31 109.86(7) . .
C14 N8 H32 109.9(2) . .
Co2 N8 H32 109.86(7) . .
H31 N8 H32 108.3 . .
O8 O7 Co1 109.33(12) . .
O7 O8 Co2 109.47(13) . .
Co2 O9 Co1 115.82(9) . .
Co2 O9 H33 113.0(31) . .
Co1 O9 H33 111.0(30) . .
H34 OW1 H35 106.7(39) . .
H36 OW2 H37 139.3(62) . .
H38 OW3 H39 108.7(44) . .
H40 OW4 H41 101.2(49) . .

loop_
_geom_bond_atom_site_label_1
_geom_bond_atom_site_label_2
_geom_bond_distance
_geom_bond_site_symmetry_2
Co1 O7 1.873(2) .
Co1 O9 1.919(2) .
Co1 N3 1.933(2) .
Co1 N4 1.962(2) .
Co1 N1 1.965(2) .
Co1 N2 1.994(2) .
Co2 O8 1.875(2) .
Co2 O9 1.917(2) .
Co2 N7 1.936(2) .
Co2 N8 1.958(2) .
Co2 N5 1.959(2) .
Co2 N6 1.983(2) .
C1 O1 1.253(4) .
C1 C2 1.444(4) .
C1 C2 1.450(4) 2_567
C2 O2 1.249(4) .
C2 C1 1.450(4) 2_567
C3 O3 1.251(4) .
C3 C6 1.461(4) .
C3 C4 1.473(4) .
C4 O4 1.241(4) .
C4 C5 1.454(4) .
C5 O5 1.266(3) .
C5 C6 1.448(4) .
C6 O6 1.246(4) .
C7 C8 1.437(5) .
C7 N1 1.473(4) .
C7 H1 0.97 .
C7 H2 0.97 .
C8 N2 1.479(4) .
C8 H3 0.97 .
C8 H4 0.97 .
C9 N3 1.478(4) .
C9 C10 1.505(4) .
C9 H5 0.97 .
C9 H6 0.97 .
C10 N4 1.479(4) .
C10 H7 0.97 .
C10 H8 0.97 .
C11 N5 1.481(4) .
C11 C12 1.499(4) .
C11 H9 0.97 .
C11 H10 0.97 .
C12 N6 1.482(4) .
C12 H11 0.97 .
C12 H12 0.97 .
C13 N7 1.481(4) .
C13 C14 1.504(5) .
C13 H13 0.97 .
C13 H14 0.97 .
C14 N8 1.478(4) .
C14 H15 0.97 .
C14 H16 0.97 .
N1 H17 0.90 .
N1 H18 0.90 .
N2 H19 0.90 .
N2 H20 0.90 .
N3 H21 0.90 .
N3 H22 0.90 .
N4 H23 0.90 .
N4 H24 0.90 .
N5 H25 0.90 .
N5 H26 0.90 .
N6 H27 0.90 .
N6 H28 0.90 .
N7 H29 0.90 .
N7 H30 0.90 .
N8 H31 0.90 .
N8 H32 0.90 .
O7 O8 1.464(2) .
O9 H33 0.78(4) .
OW1 H34 0.78(4) .
OW1 H35 0.88(4) .
OW2 H36 0.68(4) .
OW2 H37 0.77(4) .
OW3 H38 0.80(4) .
OW3 H39 0.75(4) .
OW4 H40 1.01(4) .
OW4 H41 0.71(4) .
